data_2213306
loop_
_publ_author_name
'Hector Novoa de Armas'
'Bogdan Doboszewski'
'Piet Herdewijn'
'Norbert Blaton'

_publ_section_title
3-Deoxy-1,2-<i>O</i>-isopropylidene-3-<i>C</i>-methyl-5-<i>O</i>-(<i>p</i>-tolylsulfonyl)-<small>D</small>-ribofuranose
_journal_coeditor_code FJ2012
_journal_issue 5
_journal_name_full 'Acta Crystallographica Section E'
_journal_page_first o2678
_journal_page_last o2680
_journal_paper_doi 10.1107/S1600536807018624
_journal_volume 63
_journal_year 2007
_chemical_formula_iupac 'C16 H22 O6 S'
_chemical_formula_moiety 'C16 H22 O6 S'
_chemical_formula_sum 'C16 H22 O6 S'
_chemical_formula_weight 342.40
_chemical_name_systematic
;
3-Deoxy-1,2-<i>O</i>-isopropylidene-3-C-methyl-5-<i>O</i>-(<i>p</i>-\
tolylsulfonyl)-D-ribofuranose
;
_space_group_IT_number 19
_symmetry_cell_setting orthorhombic
_symmetry_space_group_name_Hall 'P 2ac 2ab'
_symmetry_space_group_name_H-M 'P 21 21 21'
_atom_sites_solution_hydrogens geom
_atom_sites_solution_primary direct
_atom_sites_solution_secondary difmap
_cell_angle_alpha 90
_cell_angle_beta 90
_cell_angle_gamma 90
_cell_formula_units_Z 4
_cell_length_a 7.7521(3)
_cell_length_b 11.6202(4)
_cell_length_c 19.0242(11)
_cell_measurement_reflns_used 40
_cell_measurement_temperature 293
_cell_measurement_theta_max 27.880
_cell_measurement_theta_min 11.195
_cell_volume 1713.72(13)
_computing_cell_refinement XSCANS
_computing_data_collection 'XSCANS (Siemens, 1996)'
_computing_data_reduction XSCANS
_computing_molecular_graphics 'DIAMOND (Bergerhoff, 1996)'
_computing_publication_material 'PLATON (Spek, 2003)'
_computing_structure_refinement 'SHELXL97 (Sheldrick, 1997)'
_computing_structure_solution 'SIR92 (Altomare <i>et al.</i>,  1994)'
_diffrn_ambient_temperature 293(2)
_diffrn_measured_fraction_theta_full 0.925
_diffrn_measured_fraction_theta_max 0.916
_diffrn_measurement_device_type 'Siemens P4 four-circle'
_diffrn_measurement_method \w/2\q
_diffrn_radiation_monochromator graphite
_diffrn_radiation_source 'fine-focus sealed tube'
_diffrn_radiation_type CuK\a
_diffrn_radiation_wavelength 1.54178
_diffrn_reflns_av_R_equivalents 0.0414
_diffrn_reflns_av_sigmaI/netI 0.0284
_diffrn_reflns_limit_h_max 9
_diffrn_reflns_limit_h_min -1
_diffrn_reflns_limit_k_max 14
_diffrn_reflns_limit_k_min -1
_diffrn_reflns_limit_l_max 1
_diffrn_reflns_limit_l_min -23
_diffrn_reflns_number 2295
_diffrn_reflns_theta_full 67.00
_diffrn_reflns_theta_max 69.19
_diffrn_reflns_theta_min 4.46
_diffrn_standards_decay_% 0
_diffrn_standards_interval_count 100
_diffrn_standards_number 3
_exptl_absorpt_coefficient_mu 1.925
_exptl_absorpt_correction_T_max 0.595
_exptl_absorpt_correction_T_min 0.441
_exptl_absorpt_correction_type psi-scan
_exptl_absorpt_process_details '[(North <i>et al.</i>,  1968) and XEMP (Siemens, 1989)]'
_exptl_crystal_colour colourless
_exptl_crystal_density_diffrn 1.327
_exptl_crystal_density_method 'not measured'
_exptl_crystal_description prism
_exptl_crystal_F_000 728
_exptl_crystal_size_max 0.61
_exptl_crystal_size_mid 0.40
_exptl_crystal_size_min 0.27
_refine_diff_density_max 0.145
_refine_diff_density_min -0.257
_refine_ls_abs_structure_details 'Flack (1983), with 210 Friedel pairs'
_refine_ls_abs_structure_Flack 0.00(2)
_refine_ls_extinction_coef 0.0202(11)
_refine_ls_extinction_expression Fc^*^=kFc[1+0.001xFc^2^\l^3^/sin(2\q)]^-1/4^
_refine_ls_extinction_method 'SHELXL97 (Sheldrick, 1997)'
_refine_ls_goodness_of_fit_ref 1.113
_refine_ls_hydrogen_treatment constr
_refine_ls_matrix_type full
_refine_ls_number_parameters 213
_refine_ls_number_reflns 2113
_refine_ls_number_restraints 0
_refine_ls_restrained_S_all 1.113
_refine_ls_R_factor_all 0.0373
_refine_ls_R_factor_gt 0.0363
_refine_ls_shift/su_max 0.010
_refine_ls_shift/su_mean 0.001
_refine_ls_structure_factor_coef Fsqd
_refine_ls_weighting_details 'calc w = 1/[\s^2^(Fo^2^)+(0.0618P)^2^+0.1932P] where P=(Fo^2^+2Fc^2^)/3'
_refine_ls_weighting_scheme calc
_refine_ls_wR_factor_gt 0.1034
_refine_ls_wR_factor_ref 0.1050
_reflns_number_gt 2049
_reflns_number_total 2113
_reflns_threshold_expression I>2\s(I)
_cod_data_source_file fj2012.cif
_cod_data_source_block II
_cod_database_code 2213306

loop_
_symmetry_equiv_pos_site_id
_symmetry_equiv_pos_as_xyz
1 x,y,z
2 1/2-x,-y,1/2+z
3 1/2+x,1/2-y,-z
4 -x,1/2+y,1/2-z

loop_
_atom_site_type_symbol
_atom_site_label
_atom_site_fract_x
_atom_site_fract_y
_atom_site_fract_z
_atom_site_U_iso_or_equiv
_atom_site_adp_type
_atom_site_calc_flag
_atom_site_refinement_flags
_atom_site_occupancy
S S1 0.42629(8) -0.00694(6) 0.33590(4) 0.0671(2) Uani d . 1
O O1 0.8129(3) 0.01976(15) 0.16962(9) 0.0685(5) Uani d . 1
O O2 1.0693(2) 0.22847(15) 0.16694(9) 0.0639(5) Uani d . 1
O O3 1.0198(4) 0.08386(19) 0.09107(11) 0.0939(8) Uani d . 1
O O4 0.5597(2) 0.00956(18) 0.27433(9) 0.0666(5) Uani d . 1
O O5 0.4676(3) -0.10802(17) 0.37455(12) 0.0816(6) Uani d . 1
O O6 0.2628(3) 0.0008(2) 0.30245(12) 0.0854(6) Uani d . 1
C C1 0.8602(4) 0.1073(2) 0.12240(13) 0.0685(7) Uani d . 1
H H1 0.7708 0.1183 0.0866 0.086 Uiso calc R 1
C C2 0.8867(4) 0.2171(2) 0.16474(14) 0.0585(6) Uani d . 1
H H2 0.8299 0.2840 0.1435 0.073 Uiso calc R 1
C C3 0.8162(3) 0.1885(2) 0.23695(12) 0.0567(6) Uani d . 1
H H3 0.6913 0.2015 0.2364 0.071 Uiso calc R 1
C C4 0.8480(3) 0.0597(2) 0.24002(12) 0.0572(6) Uani d . 1
H H4 0.9702 0.0464 0.2505 0.072 Uiso calc R 1
C C9 1.1400(4) 0.1721(2) 0.10741(13) 0.0656(7) Uani d . 1
C C6 1.1576(5) 0.2531(3) 0.04608(15) 0.0854(9) Uani d . 1
H H6A 1.0486 0.2896 0.0372 0.128 Uiso calc R 1
H H6B 1.1928 0.2108 0.0052 0.128 Uiso calc R 1
H H6C 1.2425 0.3106 0.0568 0.128 Uiso calc R 1
C C7 1.3105(6) 0.1211(4) 0.1286(2) 0.1035(12) Uani d . 1
H H7A 1.3856 0.1811 0.1450 0.155 Uiso calc R 1
H H7B 1.3620 0.0836 0.0888 0.155 Uiso calc R 1
H H7C 1.2929 0.0661 0.1655 0.155 Uiso calc R 1
C C8 0.8928(5) 0.2566(3) 0.29772(15) 0.0758(8) Uani d . 1
H H8A 0.8377 0.2342 0.3408 0.114 Uiso calc R 1
H H8B 0.8747 0.3374 0.2899 0.114 Uiso calc R 1
H H8C 1.0143 0.2414 0.3008 0.114 Uiso calc R 1
C C5 0.7413(3) -0.0092(3) 0.29010(14) 0.0636(6) Uani d . 1
H H5A 0.7689 -0.0903 0.2855 0.080 Uiso calc R 1
H H5B 0.7657 0.0142 0.3380 0.080 Uiso calc R 1
C C10 0.4585(3) 0.1132(2) 0.38916(14) 0.0622(6) Uani d . 1
C C11 0.4272(4) 0.2231(2) 0.36226(15) 0.0721(7) Uani d . 1
H H11 0.3931 0.2322 0.3157 0.090 Uiso calc R 1
C C12 0.4467(4) 0.3171(3) 0.40457(16) 0.0768(8) Uani d . 1
H H12 0.4266 0.3902 0.3863 0.096 Uiso calc R 1
C C13 0.4965(4) 0.3054(3) 0.47488(17) 0.0766(8) Uani d . 1
C C14 0.5257(5) 0.1965(3) 0.50053(15) 0.0798(9) Uani d . 1
H H14 0.5579 0.1876 0.5473 0.100 Uiso calc R 1
C C15 0.5087(4) 0.1004(3) 0.45895(15) 0.0724(7) Uani d . 1
H H15 0.5306 0.0276 0.4773 0.091 Uiso calc R 1
C C16 0.5154(6) 0.4090(4) 0.5218(2) 0.1023(11) Uani d . 1
H H16A 0.6036 0.4585 0.5034 0.153 Uiso calc R 1
H H16B 0.5466 0.3845 0.5683 0.153 Uiso calc R 1
H H16C 0.4080 0.4500 0.5236 0.153 Uiso calc R 1

loop_
_atom_site_aniso_label
_atom_site_aniso_U_11
_atom_site_aniso_U_22
_atom_site_aniso_U_33
_atom_site_aniso_U_12
_atom_site_aniso_U_13
_atom_site_aniso_U_23
S1 0.0557(3) 0.0705(4) 0.0750(4) -0.0104(4) -0.0045(3) 0.0200(3)
O1 0.0837(12) 0.0600(9) 0.0618(9) -0.0184(11) -0.0003(9) -0.0067(8)
O2 0.0637(10) 0.0628(10) 0.0651(9) -0.0054(10) 0.0058(9) -0.0150(8)
O3 0.1247(19) 0.0782(13) 0.0788(12) -0.0336(15) 0.0377(13) -0.0294(10)
O4 0.0588(9) 0.0776(11) 0.0633(9) -0.0103(11) -0.0057(7) 0.0124(9)
O5 0.0870(15) 0.0681(11) 0.0898(13) -0.0094(12) -0.0004(12) 0.0238(10)
O6 0.0573(10) 0.1015(14) 0.0975(13) -0.0157(12) -0.0141(10) 0.0153(14)
C1 0.0816(18) 0.0692(15) 0.0546(12) -0.0143(17) -0.0091(13) 0.0015(12)
C2 0.0618(14) 0.0515(12) 0.0621(12) 0.0032(13) 0.0004(12) 0.0019(11)
C3 0.0539(12) 0.0553(12) 0.0610(12) -0.0007(13) 0.0006(11) -0.0033(10)
C4 0.0565(12) 0.0558(12) 0.0594(12) -0.0009(13) -0.0033(11) 0.0016(10)
C9 0.0801(18) 0.0610(13) 0.0558(12) -0.0013(16) 0.0102(13) -0.0043(11)
C6 0.091(2) 0.098(2) 0.0675(15) -0.010(2) -0.0007(16) 0.0165(16)
C7 0.105(3) 0.114(3) 0.092(2) 0.037(3) 0.021(2) 0.014(2)
C8 0.084(2) 0.0727(16) 0.0703(14) -0.0110(18) 0.0078(16) -0.0183(13)
C5 0.0611(13) 0.0634(14) 0.0664(13) 0.0031(14) -0.0038(11) 0.0100(12)
C10 0.0490(12) 0.0721(15) 0.0654(13) 0.0021(14) -0.0015(11) 0.0169(12)
C11 0.0709(16) 0.0765(17) 0.0690(14) 0.0060(17) -0.0050(14) 0.0220(13)
C12 0.0770(19) 0.0709(16) 0.0826(17) 0.0112(18) 0.0048(16) 0.0167(14)
C13 0.0631(15) 0.088(2) 0.0792(16) 0.0028(17) 0.0069(15) 0.0033(15)
C14 0.079(2) 0.095(2) 0.0655(14) 0.011(2) -0.0014(15) 0.0121(14)
C15 0.0681(16) 0.0790(17) 0.0702(14) 0.0058(17) -0.0020(14) 0.0262(13)
C16 0.102(3) 0.100(2) 0.105(2) 0.002(3) 0.010(2) -0.011(2)

loop_
_atom_type_symbol
_atom_type_description
_atom_type_scat_dispersion_real
_atom_type_scat_dispersion_imag
_atom_type_scat_source
C C 0.0181 0.0091 'International Tables Vol C Tables 4.2.6.8 and 6.1.1.4'
H H 0.0000 0.0000 'International Tables Vol C Tables 4.2.6.8 and 6.1.1.4'
O O 0.0492 0.0322 'International Tables Vol C Tables 4.2.6.8 and 6.1.1.4'
S S 0.3331 0.5567 'International Tables Vol C Tables 4.2.6.8 and 6.1.1.4'

loop_
_geom_angle_atom_site_label_1
_geom_angle_atom_site_label_2
_geom_angle_atom_site_label_3
_geom_angle
_geom_angle_publ_flag
O6 S1 O5 119.00(15) yes
O6 S1 O4 104.18(12) yes
O5 S1 O4 109.71(13) yes
O6 S1 C10 109.70(15) yes
O5 S1 C10 109.19(13) yes
O4 S1 C10 103.94(12) yes
C1 O1 C4 108.12(18) yes
C9 O2 C2 108.5(2) yes
C1 O3 C9 110.2(2) yes
C5 O4 S1 117.62(15) yes
O3 C1 O1 111.2(2) yes
O3 C1 C2 105.6(2) yes
O1 C1 C2 107.67(19) yes
O3 C1 H1 110.7 ?
O1 C1 H1 110.7 ?
C2 C1 H1 110.7 ?
O2 C2 C3 110.6(2) yes
O2 C2 C1 103.2(2) yes
C3 C2 C1 104.29(19) ?
O2 C2 H2 112.7 ?
C3 C2 H2 112.7 ?
C1 C2 H2 112.7 ?
C2 C3 C4 101.1(2) ?
C2 C3 C8 115.7(2) ?
C4 C3 C8 114.9(2) ?
C2 C3 H3 108.2 ?
C4 C3 H3 108.2 ?
C8 C3 H3 108.2 ?
O1 C4 C5 108.3(2) yes
O1 C4 C3 104.52(19) yes
C5 C4 C3 117.6(2) ?
O1 C4 H4 108.7 ?
C5 C4 H4 108.7 ?
C3 C4 H4 108.7 ?
O2 C9 O3 104.8(2) yes
O2 C9 C7 107.9(3) yes
O3 C9 C7 110.5(3) yes
O2 C9 C6 111.4(2) yes
O3 C9 C6 110.0(2) yes
C7 C9 C6 112.0(3) ?
C9 C6 H6A 109.5 ?
C9 C6 H6B 109.5 ?
H6A C6 H6B 109.5 ?
C9 C6 H6C 109.5 ?
H6A C6 H6C 109.5 ?
H6B C6 H6C 109.5 ?
C9 C7 H7A 109.5 ?
C9 C7 H7B 109.5 ?
H7A C7 H7B 109.5 ?
C9 C7 H7C 109.5 ?
H7A C7 H7C 109.5 ?
H7B C7 H7C 109.5 ?
C3 C8 H8A 109.5 ?
C3 C8 H8B 109.5 ?
H8A C8 H8B 109.5 ?
C3 C8 H8C 109.5 ?
H8A C8 H8C 109.5 ?
H8B C8 H8C 109.5 ?
O4 C5 C4 108.9(2) yes
O4 C5 H5A 109.9 ?
C4 C5 H5A 109.9 ?
O4 C5 H5B 109.9 ?
C4 C5 H5B 109.9 ?
H5A C5 H5B 108.3 ?
C15 C10 C11 119.7(3) ?
C15 C10 S1 120.6(2) yes
C11 C10 S1 119.6(2) yes
C12 C11 C10 119.8(3) ?
C12 C11 H11 120.1 ?
C10 C11 H11 120.1 ?
C11 C12 C13 121.1(3) ?
C11 C12 H12 119.5 ?
C13 C12 H12 119.5 ?
C14 C13 C12 118.3(3) ?
C14 C13 C16 120.6(3) ?
C12 C13 C16 121.0(3) ?
C15 C14 C13 121.8(3) ?
C15 C14 H14 119.1 ?
C13 C14 H14 119.1 ?
C14 C15 C10 119.3(3) ?
C14 C15 H15 120.4 ?
C10 C15 H15 120.4 ?
C13 C16 H16A 109.5 ?
C13 C16 H16B 109.5 ?
H16A C16 H16B 109.5 ?
C13 C16 H16C 109.5 ?
H16A C16 H16C 109.5 ?
H16B C16 H16C 109.5 ?

loop_
_geom_bond_atom_site_label_1
_geom_bond_atom_site_label_2
_geom_bond_distance
_geom_bond_publ_flag
S1 O6 1.421(2) yes
S1 O5 1.422(2) yes
S1 O4 1.5740(19) yes
S1 C10 1.743(3) yes
O1 C1 1.406(3) yes
O1 C4 1.443(3) yes
O2 C9 1.418(3) yes
O2 C2 1.423(3) yes
O3 C1 1.400(4) yes
O3 C9 1.420(4) yes
O4 C5 1.456(3) yes
C1 C2 1.523(3) ?
C1 H1 0.9800 ?
C2 C3 1.515(3) ?
C2 H2 0.9800 ?
C3 C4 1.518(3) ?
C3 C8 1.522(4) ?
C3 H3 0.9800 ?
C4 C5 1.495(4) ?
C4 H4 0.9800 ?
C9 C7 1.504(5) ?
C9 C6 1.505(4) ?
C6 H6A 0.9600 ?
C6 H6B 0.9600 ?
C6 H6C 0.9600 ?
C7 H7A 0.9600 ?
C7 H7B 0.9600 ?
C7 H7C 0.9600 ?
C8 H8A 0.9600 ?
C8 H8B 0.9600 ?
C8 H8C 0.9600 ?
C5 H5A 0.9700 ?
C5 H5B 0.9700 ?
C10 C15 1.392(4) ?
C10 C11 1.397(4) ?
C11 C12 1.366(4) ?
C11 H11 0.9300 ?
C12 C13 1.399(4) ?
C12 H12 0.9300 ?
C13 C14 1.375(5) ?
C13 C16 1.506(5) ?
C14 C15 1.375(5) ?
C14 H14 0.9300 ?
C15 H15 0.9300 ?
C16 H16A 0.9600 ?
C16 H16B 0.9600 ?
C16 H16C 0.9600 ?

loop_
_geom_hbond_atom_site_label_D
_geom_hbond_atom_site_label_H
_geom_hbond_atom_site_label_A
_geom_hbond_site_symmetry_A
_geom_hbond_distance_DH
_geom_hbond_distance_HA
_geom_hbond_distance_DA
_geom_hbond_angle_DHA
_geom_hbond_publ_flag
C3 H3 O4 . 0.9800 2.5600 2.964(3) 105.00 yes
C4 H4 O6 1_655 0.9800 2.5300 3.496(3) 168.00 yes
C15 H15 O5 . 0.9300 2.5600 2.923(4) 104.00 yes
C15 H15 O3 2_655 0.9300 2.5500 3.309(4) 139.00 yes

loop_
_geom_torsion_atom_site_label_1
_geom_torsion_atom_site_label_2
_geom_torsion_atom_site_label_3
_geom_torsion_atom_site_label_4
_geom_torsion
_geom_torsion_publ_flag
O5 S1 O4 C5 -43.6(2) no
O6 S1 O4 C5 -172.0(2) no
C10 S1 O4 C5 73.1(2) yes
O4 S1 C10 C11 62.6(2) no
O4 S1 C10 C15 -119.9(2) no
O5 S1 C10 C11 179.6(2) no
O5 S1 C10 C15 -2.9(3) no
O6 S1 C10 C11 -48.4(3) no
O6 S1 C10 C15 129.2(2) no
C4 O1 C1 O3 101.6(2) no
C4 O1 C1 C2 -13.6(3) no
C1 O1 C4 C3 32.8(3) no
C1 O1 C4 C5 158.9(2) no
C9 O2 C2 C1 26.0(2) no
C9 O2 C2 C3 137.08(19) no
C2 O2 C9 O3 -28.2(2) no
C2 O2 C9 C6 90.6(3) no
C2 O2 C9 C7 -146.1(3) no
C9 O3 C1 O1 -119.3(2) no
C9 O3 C1 C2 -2.8(3) no
C1 O3 C9 O2 18.7(3) no
C1 O3 C9 C6 -101.1(3) no
C1 O3 C9 C7 134.7(3) no
S1 O4 C5 C4 -153.96(18) yes
O1 C1 C2 C3 -10.8(3) no
O1 C1 C2 O2 104.9(2) no
O3 C1 C2 O2 -14.0(2) no
O3 C1 C2 C3 -129.7(2) no
O2 C2 C3 C4 -81.3(2) no
C1 C2 C3 C8 153.8(2) no
O2 C2 C3 C8 43.5(3) no
C1 C2 C3 C4 29.0(2) no
C2 C3 C4 O1 -37.8(2) no
C8 C3 C4 O1 -163.1(2) no
C8 C3 C4 C5 76.8(3) yes
C2 C3 C4 C5 -157.9(2) no
C3 C4 C5 O4 56.5(3) no
O1 C4 C5 O4 -61.6(3) no
S1 C10 C15 C14 -177.1(3) no
C15 C10 C11 C12 0.2(4) no
S1 C10 C11 C12 177.8(2) no
C11 C10 C15 C14 0.4(4) no
C10 C11 C12 C13 -0.5(5) no
C11 C12 C13 C14 0.1(5) no
C11 C12 C13 C16 -179.1(3) no
C16 C13 C14 C15 179.7(3) no
C12 C13 C14 C15 0.6(5) no
C13 C14 C15 C10 -0.8(5) no

loop_
_cod_related_entry_id
_cod_related_entry_database
_cod_related_entry_code
1 ChemSpider 21185172
